data_7248488
loop_
_publ_author_name
'Paska, Bart\/lomiej'
'Cichowicz, Grzegorz'
'Rzepi\'nski, Patryk'
'Cyra\'nski, Micha\/l Ksawery'
'Dobrzycki, \/Lukasz'
'Boese, Roland'

_publ_section_title
;
 Structural chemistry of decalins and perfluorodecalins
;
_journal_issue 19
_journal_name_full CrystEngComm
_journal_page_first 2474
_journal_page_last 2490
_journal_paper_doi 10.1039/D3CE01117H
_journal_volume 26
_journal_year 2024
_chemical_formula_sum 'C10 H18'
_chemical_formula_weight 138.24
_chemical_melting_point 229
_chemical_name_systematic 'cis-Decalin (HT form refined in monoclinic SG)'
_space_group_crystal_system monoclinic
_space_group_IT_number 15
_space_group_name_Hall '-I 2ya'
_space_group_name_H-M_alt 'I 1 2/a 1'
_atom_sites_solution_hydrogens geom
_audit_update_record
;
2023-11-05 deposited with the CCDC.	2024-02-21 downloaded from the CCDC.
;
_cell_angle_alpha 90
_cell_angle_beta 101.7554(11)
_cell_angle_gamma 90
_cell_formula_units_Z 8
_cell_length_a 11.9719(5)
_cell_length_b 8.2815(3)
_cell_length_c 18.2151(8)
_cell_measurement_reflns_used 4600
_cell_measurement_temperature 190.(2)
_cell_measurement_theta_max 25.3359
_cell_measurement_theta_min 2.7119
_cell_volume 1768.06(13)
_computing_cell_refinement 'SAINT V8.34A (Bruker AXS Inc., 2013)'
_computing_data_collection 'APEX2 V2014 (Bruker AXS Inc., 2014)'
_computing_data_reduction 'SAINT V8.34A (Bruker AXS Inc., 2013)'
_computing_publication_material 'APEX2 V2014 (Bruker AXS Inc., 2014)'
_computing_structure_refinement 'SHELXL-2014/7 (Sheldrick, 2014)'
_computing_structure_solution 'SHELXS-2014 (Sheldrick, 2014)'
_diffrn_ambient_temperature 190.(2)
_diffrn_detector_area_resol_mean 10.4167
_diffrn_measured_fraction_theta_full 0.985
_diffrn_measured_fraction_theta_max 0.985
_diffrn_measurement_device_type 'Bruker D8 VENTURE'
_diffrn_measurement_method '/p scans'
_diffrn_radiation_monochromator TRIUMPH
_diffrn_radiation_type MoK\a
_diffrn_radiation_wavelength 0.71073
_diffrn_reflns_av_R_equivalents 0.0209
_diffrn_reflns_av_unetI/netI 0.0097
_diffrn_reflns_limit_h_max 14
_diffrn_reflns_limit_h_min -14
_diffrn_reflns_limit_k_max 9
_diffrn_reflns_limit_k_min -9
_diffrn_reflns_limit_l_max 21
_diffrn_reflns_limit_l_min -21
_diffrn_reflns_number 10451
_diffrn_reflns_theta_full 25.05
_diffrn_reflns_theta_max 25.05
_diffrn_reflns_theta_min 2.71
_diffrn_source 'fine focus sealed tube'
_exptl_absorpt_coefficient_mu 0.057
_exptl_absorpt_correction_T_max 0.98
_exptl_absorpt_correction_T_min 0.92
_exptl_absorpt_correction_type multi-scan
_exptl_absorpt_process_details 'SADABS V2014/5 (Bruker AXS Inc.)'
_exptl_crystal_colour colourless
_exptl_crystal_density_diffrn 1.039
_exptl_crystal_density_method 'not measured'
_exptl_crystal_description cylindrical
_exptl_crystal_F_000 624
_exptl_crystal_recrystallization_method 'From the Melt'
_exptl_crystal_size_max 0.600
_exptl_crystal_size_mid 0.400
_exptl_crystal_size_min 0.400
_refine_diff_density_max 0.105
_refine_diff_density_min -0.106
_refine_ls_extinction_coef 0.0032(9)
_refine_ls_extinction_method 'SHELXL-2014/7 (Sheldrick 2014'
_refine_ls_goodness_of_fit_ref 1.051
_refine_ls_hydrogen_treatment constr
_refine_ls_matrix_type full
_refine_ls_number_parameters 133
_refine_ls_number_reflns 1544
_refine_ls_number_restraints 25
_refine_ls_restrained_S_all 1.051
_refine_ls_R_factor_all 0.0519
_refine_ls_R_factor_gt 0.0433
_refine_ls_shift/su_max 0.000
_refine_ls_shift/su_mean 0.000
_refine_ls_structure_factor_coef Fsqd
_refine_ls_weighting_details 'w=1/[\s^2^(Fo^2^)+(0.0453P)^2^+0.6983P] where P=(Fo^2^+2Fc^2^)/3'
_refine_ls_weighting_scheme calc
_refine_ls_wR_factor_gt 0.1051
_refine_ls_wR_factor_ref 0.1134
_reflns_number_gt 1284
_reflns_number_total 1544
_reflns_threshold_expression 'I > 2\s(I)'
_cod_data_source_file d3ce01117h2.cif
_cod_data_source_block c_Dec_k180K_190K_hu_mI
_cod_depositor_comments 'Adding full bibliography for 7248441--7248493.cif.'
_cod_original_cell_volume 1768.06(12)
_cod_database_code 7248488

loop_
_space_group_symop_operation_xyz
'x, y, z'
'-x+1/2, y, -z'
'x+1/2, y+1/2, z+1/2'
'-x+1, y+1/2, -z+1/2'
'-x, -y, -z'
'x-1/2, -y, z'
'-x+1/2, -y+1/2, -z+1/2'
'x, -y+1/2, z+1/2'

loop_
_atom_site_type_symbol
_atom_site_label
_atom_site_fract_x
_atom_site_fract_y
_atom_site_fract_z
_atom_site_U_iso_or_equiv
_atom_site_adp_type
_atom_site_calc_flag
_atom_site_refinement_flags_adp
_atom_site_refinement_flags_occupancy
_atom_site_refinement_flags_posn
_atom_site_occupancy
_atom_site_disorder_assembly
_atom_site_disorder_group
C C1 0.65295(11) 0.37327(18) 0.57922(7) 0.0424(4) Uani d . P D 0.868(2) A 1
H H1 0.6404 0.3548 0.5239 0.051 Uiso calc U P R 0.868(2) A 1
C C2 0.73485(13) 0.2424(3) 0.61659(9) 0.0569(5) Uani d . P D 0.868(2) A 1
H H2A 0.7519 0.2597 0.6715 0.068 Uiso calc U P R 0.868(2) A 1
H H2B 0.8074 0.2508 0.5987 0.068 Uiso calc U P R 0.868(2) A 1
C C3 0.6849(2) 0.0738(2) 0.59946(16) 0.0742(6) Uani d . P D 0.868(2) A 1
H H3A 0.6747 0.0525 0.545 0.089 Uiso calc U P R 0.868(2) A 1
H H3B 0.7389 -0.0074 0.6263 0.089 Uiso calc U P R 0.868(2) A 1
C C4 0.5708(2) 0.0568(2) 0.62298(16) 0.0699(6) Uani d . P D 0.868(2) A 1
H H4A 0.5822 0.0655 0.6782 0.084 Uiso calc U P R 0.868(2) A 1
H H4B 0.538 -0.0508 0.608 0.084 Uiso calc U P R 0.868(2) A 1
C C5 0.48842(13) 0.1876(2) 0.58655(11) 0.0559(5) Uani d . P D 0.868(2) A 1
H H5A 0.417 0.1788 0.6057 0.067 Uiso calc U P R 0.868(2) A 1
H H5B 0.4693 0.1688 0.5317 0.067 Uiso calc U P R 0.868(2) A 1
C C6 0.53579(10) 0.35889(16) 0.60122(7) 0.0411(4) Uani d . P D 0.868(2) A 1
H H6 0.4826 0.4328 0.5674 0.049 Uiso calc U P R 0.868(2) A 1
C C7 0.53988(13) 0.4157(2) 0.68139(10) 0.0485(4) Uani d . P D 0.868(2) A 1
H H7A 0.4622 0.4114 0.6922 0.058 Uiso calc U P R 0.868(2) A 1
H H7B 0.5892 0.3421 0.7167 0.058 Uiso calc U P R 0.868(2) A 1
C C8 0.58568(14) 0.5872(2) 0.69341(12) 0.0596(5) Uani d . P D 0.868(2) A 1
H H8A 0.5911 0.6182 0.7465 0.072 Uiso calc U P R 0.868(2) A 1
H H8B 0.5321 0.6625 0.6618 0.072 Uiso calc U P R 0.868(2) A 1
C C9 0.70295(13) 0.6012(2) 0.67353(11) 0.0590(5) Uani d . P D 0.868(2) A 1
H H9A 0.7284 0.7152 0.6785 0.071 Uiso calc U P R 0.868(2) A 1
H H9B 0.7585 0.5357 0.709 0.071 Uiso calc U P R 0.868(2) A 1
C C10 0.70028(13) 0.5438(3) 0.59380(8) 0.0514(4) Uani d . P D 0.868(2) A 1
H H10A 0.7787 0.5469 0.5841 0.062 Uiso calc U P R 0.868(2) A 1
H H10B 0.6528 0.619 0.5582 0.062 Uiso calc U P R 0.868(2) A 1
C C1B 0.5983(6) 0.3019(10) 0.6786(4) 0.039(2) Uiso d . P D 0.132(2) A 2
H H1B 0.6082 0.2247 0.7216 0.047 Uiso calc U P R 0.132(2) A 2
C C2B 0.5077(9) 0.2364(14) 0.6159(6) 0.047(3) Uiso d . P D 0.132(2) A 2
H H2B1 0.434 0.2296 0.6324 0.056 Uiso calc U P R 0.132(2) A 2
H H2B2 0.4979 0.3097 0.5721 0.056 Uiso calc U P R 0.132(2) A 2
C C3B 0.5417(11) 0.0746(16) 0.5946(7) 0.048(4) Uiso d . P D 0.132(2) A 2
H H3B1 0.4798 0.0281 0.556 0.058 Uiso calc U P R 0.132(2) A 2
H H3B2 0.5538 0.0028 0.639 0.058 Uiso calc U P R 0.132(2) A 2
C C4B 0.6527(10) 0.0836(18) 0.5635(7) 0.062(4) Uiso d . P D 0.132(2) A 2
H H4B1 0.6742 -0.0255 0.549 0.074 Uiso calc U P R 0.132(2) A 2
H H4B2 0.641 0.1538 0.5186 0.074 Uiso calc U P R 0.132(2) A 2
C C5B 0.7447(10) 0.1509(15) 0.6233(6) 0.051(3) Uiso d . P D 0.132(2) A 2
H H5B1 0.8151 0.1626 0.6031 0.061 Uiso calc U P R 0.132(2) A 2
H H5B2 0.7608 0.0736 0.6655 0.061 Uiso calc U P R 0.132(2) A 2
C C6B 0.7137(7) 0.3171(10) 0.6530(5) 0.040(2) Uiso d . P D 0.132(2) A 2
H H6B 0.7737 0.3449 0.698 0.049 Uiso calc U P R 0.132(2) A 2
C C7B 0.7097(9) 0.4500(13) 0.5970(5) 0.041(3) Uiso d . P D 0.132(2) A 2
H H7B1 0.6525 0.4229 0.5513 0.049 Uiso calc U P R 0.132(2) A 2
H H7B2 0.785 0.4584 0.5827 0.049 Uiso calc U P R 0.132(2) A 2
C C8B 0.6798(8) 0.6114(13) 0.6268(8) 0.049(3) Uiso d . P D 0.132(2) A 2
H H8B1 0.6771 0.6949 0.5876 0.058 Uiso calc U P R 0.132(2) A 2
H H8B2 0.7395 0.6425 0.6705 0.058 Uiso calc U P R 0.132(2) A 2
C C9B 0.5636(9) 0.6034(14) 0.6503(8) 0.060(3) Uiso d . P D 0.132(2) A 2
H H9B1 0.5477 0.707 0.6733 0.071 Uiso calc U P R 0.132(2) A 2
H H9B2 0.5022 0.5834 0.6059 0.071 Uiso calc U P R 0.132(2) A 2
C C10B 0.5675(11) 0.4680(14) 0.7061(7) 0.051(3) Uiso d . P D 0.132(2) A 2
H H10C 0.492 0.4602 0.72 0.061 Uiso calc U P R 0.132(2) A 2
H H10D 0.624 0.496 0.752 0.061 Uiso calc U P R 0.132(2) A 2

loop_
_atom_site_aniso_label
_atom_site_aniso_U_11
_atom_site_aniso_U_22
_atom_site_aniso_U_33
_atom_site_aniso_U_12
_atom_site_aniso_U_13
_atom_site_aniso_U_23
C1 0.0405(7) 0.0556(9) 0.0323(7) -0.0040(7) 0.0103(5) 0.0002(6)
C2 0.0408(8) 0.0755(13) 0.0589(10) 0.0110(8) 0.0203(7) 0.0070(9)
C3 0.0757(14) 0.0594(12) 0.0957(18) 0.0240(11) 0.0365(13) 0.0124(12)
C4 0.0780(14) 0.0487(10) 0.0896(17) 0.0047(9) 0.0327(13) 0.0157(11)
C5 0.0473(9) 0.0565(11) 0.0663(12) -0.0103(8) 0.0169(8) -0.0016(9)
C6 0.0325(7) 0.0469(8) 0.0430(7) 0.0008(6) 0.0053(5) 0.0064(6)
C7 0.0324(7) 0.0643(11) 0.0524(9) -0.0002(7) 0.0174(7) 0.0011(8)
C8 0.0526(9) 0.0666(12) 0.0638(12) -0.0033(8) 0.0215(8) -0.0166(9)
C9 0.0518(9) 0.0693(11) 0.0577(12) -0.0172(8) 0.0152(8) -0.0162(8)
C10 0.0460(8) 0.0633(12) 0.0476(9) -0.0119(8) 0.0159(7) 0.0006(8)

loop_
_atom_type_symbol
_atom_type_description
_atom_type_scat_dispersion_real
_atom_type_scat_dispersion_imag
_atom_type_scat_source
C C 0.0033 0.0016 'International Tables Vol C Tables 4.2.6.8 and 6.1.1.4'
H H 0.0000 0.0000 'International Tables Vol C Tables 4.2.6.8 and 6.1.1.4'

loop_
_geom_angle_atom_site_label_1
_geom_angle_atom_site_label_2
_geom_angle_atom_site_label_3
_geom_angle_site_symmetry_1
_geom_angle_site_symmetry_3
_geom_angle
_geom_angle_publ_flag
C10 C1 C2 . . 113.45(14) ?
C10 C1 C6 . . 110.62(12) ?
C2 C1 C6 . . 111.45(11) ?
C10 C1 H1 . . 107.0 ?
C2 C1 H1 . . 107.0 ?
C6 C1 H1 . . 107.0 ?
C1 C2 C3 . . 111.68(15) ?
C1 C2 H2A . . 109.3 ?
C3 C2 H2A . . 109.3 ?
C1 C2 H2B . . 109.3 ?
C3 C2 H2B . . 109.3 ?
H2A C2 H2B . . 107.9 ?
C4 C3 C2 . . 111.37(15) ?
C4 C3 H3A . . 109.4 ?
C2 C3 H3A . . 109.4 ?
C4 C3 H3B . . 109.4 ?
C2 C3 H3B . . 109.4 ?
H3A C3 H3B . . 108.0 ?
C3 C4 C5 . . 110.55(16) ?
C3 C4 H4A . . 109.5 ?
C5 C4 H4A . . 109.5 ?
C3 C4 H4B . . 109.5 ?
C5 C4 H4B . . 109.5 ?
H4A C4 H4B . . 108.1 ?
C4 C5 C6 . . 113.51(15) ?
C4 C5 H5A . . 108.9 ?
C6 C5 H5A . . 108.9 ?
C4 C5 H5B . . 108.9 ?
C6 C5 H5B . . 108.9 ?
H5A C5 H5B . . 107.7 ?
C7 C6 C5 . . 113.05(13) ?
C7 C6 C1 . . 111.84(11) ?
C5 C6 C1 . . 110.55(11) ?
C7 C6 H6 . . 107.0 ?
C5 C6 H6 . . 107.0 ?
C1 C6 H6 . . 107.0 ?
C8 C7 C6 . . 111.47(13) ?
C8 C7 H7A . . 109.3 ?
C6 C7 H7A . . 109.3 ?
C8 C7 H7B . . 109.3 ?
C6 C7 H7B . . 109.3 ?
H7A C7 H7B . . 108.0 ?
C7 C8 C9 . . 111.05(13) ?
C7 C8 H8A . . 109.4 ?
C9 C8 H8A . . 109.4 ?
C7 C8 H8B . . 109.4 ?
C9 C8 H8B . . 109.4 ?
H8A C8 H8B . . 108.0 ?
C10 C9 C8 . . 111.20(14) ?
C10 C9 H9A . . 109.4 ?
C8 C9 H9A . . 109.4 ?
C10 C9 H9B . . 109.4 ?
C8 C9 H9B . . 109.4 ?
H9A C9 H9B . . 108.0 ?
C9 C10 C1 . . 112.99(13) ?
C9 C10 H10A . . 109.0 ?
C1 C10 H10A . . 109.0 ?
C9 C10 H10B . . 109.0 ?
C1 C10 H10B . . 109.0 ?
H10A C10 H10B . . 107.8 ?
C2B C1B C10B . . 112.7(8) ?
C2B C1B C6B . . 110.5(7) ?
C10B C1B C6B . . 108.2(7) ?
C2B C1B H1B . . 108.4 ?
C10B C1B H1B . . 108.4 ?
C6B C1B H1B . . 108.4 ?
C3B C2B C1B . . 109.4(9) ?
C3B C2B H2B1 . . 109.8 ?
C1B C2B H2B1 . . 109.8 ?
C3B C2B H2B2 . . 109.8 ?
C1B C2B H2B2 . . 109.8 ?
H2B1 C2B H2B2 . . 108.2 ?
C2B C3B C4B . . 110.9(10) ?
C2B C3B H3B1 . . 109.5 ?
C4B C3B H3B1 . . 109.5 ?
C2B C3B H3B2 . . 109.5 ?
C4B C3B H3B2 . . 109.5 ?
H3B1 C3B H3B2 . . 108.1 ?
C5B C4B C3B . . 108.2(10) ?
C5B C4B H4B1 . . 110.1 ?
C3B C4B H4B1 . . 110.1 ?
C5B C4B H4B2 . . 110.1 ?
C3B C4B H4B2 . . 110.1 ?
H4B1 C4B H4B2 . . 108.4 ?
C4B C5B C6B . . 113.2(9) ?
C4B C5B H5B1 . . 108.9 ?
C6B C5B H5B1 . . 108.9 ?
C4B C5B H5B2 . . 108.9 ?
C6B C5B H5B2 . . 108.9 ?
H5B1 C5B H5B2 . . 107.8 ?
C7B C6B C1B . . 111.0(7) ?
C7B C6B C5B . . 113.0(8) ?
C1B C6B C5B . . 108.9(7) ?
C7B C6B H6B . . 107.9 ?
C1B C6B H6B . . 107.9 ?
C5B C6B H6B . . 107.9 ?
C6B C7B C8B . . 112.4(8) ?
C6B C7B H7B1 . . 109.1 ?
C8B C7B H7B1 . . 109.1 ?
C6B C7B H7B2 . . 109.1 ?
C8B C7B H7B2 . . 109.1 ?
H7B1 C7B H7B2 . . 107.8 ?
C7B C8B C9B . . 110.9(8) ?
C7B C8B H8B1 . . 109.5 ?
C9B C8B H8B1 . . 109.5 ?
C7B C8B H8B2 . . 109.5 ?
C9B C8B H8B2 . . 109.5 ?
H8B1 C8B H8B2 . . 108.1 ?
C10B C9B C8B . . 108.3(9) ?
C10B C9B H9B1 . . 110.0 ?
C8B C9B H9B1 . . 110.0 ?
C10B C9B H9B2 . . 110.0 ?
C8B C9B H9B2 . . 110.0 ?
H9B1 C9B H9B2 . . 108.4 ?
C9B C10B C1B . . 115.1(9) ?
C9B C10B H10C . . 108.5 ?
C1B C10B H10C . . 108.5 ?
C9B C10B H10D . . 108.5 ?
C1B C10B H10D . . 108.5 ?
H10C C10B H10D . . 107.5 ?

loop_
_geom_bond_atom_site_label_1
_geom_bond_atom_site_label_2
_geom_bond_site_symmetry_2
_geom_bond_distance
_geom_bond_publ_flag
C1 C10 . 1.525(2) ?
C1 C2 . 1.525(2) ?
C1 C6 . 1.5399(17) ?
C1 H1 . 1.0 ?
C2 C3 . 1.526(3) ?
C2 H2A . 0.99 ?
C2 H2B . 0.99 ?
C3 C4 . 1.519(3) ?
C3 H3A . 0.99 ?
C3 H3B . 0.99 ?
C4 C5 . 1.523(3) ?
C4 H4A . 0.99 ?
C4 H4B . 0.99 ?
C5 C6 . 1.531(2) ?
C5 H5A . 0.99 ?
C5 H5B . 0.99 ?
C6 C7 . 1.526(2) ?
C6 H6 . 1.0 ?
C7 C8 . 1.522(2) ?
C7 H7A . 0.99 ?
C7 H7B . 0.99 ?
C8 C9 . 1.524(2) ?
C8 H8A . 0.99 ?
C8 H8B . 0.99 ?
C9 C10 . 1.522(2) ?
C9 H9A . 0.99 ?
C9 H9B . 0.99 ?
C10 H10A . 0.99 ?
C10 H10B . 0.99 ?
C1B C2B . 1.506(12) ?
C1B C10B . 1.534(12) ?
C1B C6B . 1.551(10) ?
C1B H1B . 1.0 ?
C2B C3B . 1.475(14) ?
C2B H2B1 . 0.99 ?
C2B H2B2 . 0.99 ?
C3B C4B . 1.548(14) ?
C3B H3B1 . 0.99 ?
C3B H3B2 . 0.99 ?
C4B C5B . 1.490(13) ?
C4B H4B1 . 0.99 ?
C4B H4B2 . 0.99 ?
C5B C6B . 1.551(12) ?
C5B H5B1 . 0.99 ?
C5B H5B2 . 0.99 ?
C6B C7B . 1.496(11) ?
C6B H6B . 1.0 ?
C7B C8B . 1.513(12) ?
C7B H7B1 . 0.99 ?
C7B H7B2 . 0.99 ?
C8B C9B . 1.538(12) ?
C8B H8B1 . 0.99 ?
C8B H8B2 . 0.99 ?
C9B C10B . 1.507(13) ?
C9B H9B1 . 0.99 ?
C9B H9B2 . 0.99 ?
C10B H10C . 0.99 ?
C10B H10D . 0.99 ?

loop_
_geom_torsion_atom_site_label_1
_geom_torsion_atom_site_label_2
_geom_torsion_atom_site_label_3
_geom_torsion_atom_site_label_4
_geom_torsion_site_symmetry_1
_geom_torsion_site_symmetry_2
_geom_torsion_site_symmetry_3
_geom_torsion_site_symmetry_4
_geom_torsion
_geom_torsion_publ_flag
C10 C1 C2 C3 . . . . -179.05(14) ?
C6 C1 C2 C3 . . . . 55.30(17) ?
C1 C2 C3 C4 . . . . -56.6(2) ?
C2 C3 C4 C5 . . . . 55.2(3) ?
C3 C4 C5 C6 . . . . -54.5(3) ?
C4 C5 C6 C7 . . . . -73.09(19) ?
C4 C5 C6 C1 . . . . 53.2(2) ?
C10 C1 C6 C7 . . . . -53.08(15) ?
C2 C1 C6 C7 . . . . 74.13(16) ?
C10 C1 C6 C5 . . . . -179.99(13) ?
C2 C1 C6 C5 . . . . -52.79(16) ?
C5 C6 C7 C8 . . . . -179.12(13) ?
C1 C6 C7 C8 . . . . 55.33(16) ?
C6 C7 C8 C9 . . . . -56.1(2) ?
C7 C8 C9 C10 . . . . 55.3(2) ?
C8 C9 C10 C1 . . . . -54.5(2) ?
C2 C1 C10 C9 . . . . -73.08(18) ?
C6 C1 C10 C9 . . . . 53.01(18) ?
C10B C1B C2B C3B . . . . -178.0(9) ?
C6B C1B C2B C3B . . . . 60.7(11) ?
C1B C2B C3B C4B . . . . -63.2(12) ?
C2B C3B C4B C5B . . . . 60.2(14) ?
C3B C4B C5B C6B . . . . -55.7(14) ?
C2B C1B C6B C7B . . . . 70.2(10) ?
C10B C1B C6B C7B . . . . -53.6(10) ?
C2B C1B C6B C5B . . . . -54.8(9) ?
C10B C1B C6B C5B . . . . -178.6(8) ?
C4B C5B C6B C7B . . . . -69.7(12) ?
C4B C5B C6B C1B . . . . 54.1(11) ?
C1B C6B C7B C8B . . . . 57.5(11) ?
C5B C6B C7B C8B . . . . -179.9(9) ?
C6B C7B C8B C9B . . . . -58.3(13) ?
C7B C8B C9B C10B . . . . 55.4(13) ?
C8B C9B C10B C1B . . . . -56.4(14) ?
C2B C1B C10B C9B . . . . -67.0(13) ?
C6B C1B C10B C9B . . . . 55.4(12) ?
